data_4080336
loop_
_publ_author_name
'Carmona, Daniel'
'Ferrer, Joaquina'
'Garc\?\'ia, N\'estor'
'Ram\'irez, Paola'
'Lahoz, Fernando J.'
'Garc\?\'ia-Ordu\~na, Pilar'
'Oro, Luis A.'

_publ_section_title
;
 Diastereoselective Synthesis of Chiral Octahedral Iridium(III)
 Phosphano--Oxazoline Complexes
;
_journal_issue 6
_journal_name_full Organometallics
_journal_page_first 1595
_journal_paper_doi 10.1021/om301088x
_journal_volume 32
_journal_year 2013
_chemical_absolute_configuration rmad
_chemical_formula_moiety 'C50 H28 F20 Ir N O P3, Sb F6'
_chemical_formula_sum 'C50 H28 F26 Ir N O P3 Sb'
_chemical_formula_weight 1559.59
_chemical_name_systematic
;
 ?
;
_space_group_IT_number 19
_symmetry_cell_setting orthorhombic
_symmetry_space_group_name_Hall 'P 2ac 2ab'
_symmetry_space_group_name_H-M 'P 21 21 21'
_atom_sites_solution_hydrogens geom
_atom_sites_solution_primary direct
_atom_sites_solution_secondary difmap
_audit_creation_method SHELXL-97
_cell_angle_alpha 90.00
_cell_angle_beta 90.00
_cell_angle_gamma 90.00
_cell_formula_units_Z 4
_cell_length_a 11.1488(7)
_cell_length_b 21.9003(14)
_cell_length_c 22.0481(15)
_cell_measurement_reflns_used 1741
_cell_measurement_temperature 100(2)
_cell_measurement_theta_max 16.78
_cell_measurement_theta_min 2.25
_cell_volume 5383.3(6)
_computing_cell_refinement 'SAINT+ v. 6.01 (Bruker AXS, 2000)'
_computing_data_collection 'SMART v. 5.611 (Bruker AXS, 2000)'
_computing_data_reduction 'SAINT+ v. 6.01 (Bruker AXS, 2000)'
_computing_molecular_graphics 'XP program, SHELXTL v6.12, Bruker2000'
_computing_publication_material 'XCIF program, SHELXTLv6.12, BrukerAXS'
_computing_structure_refinement 'SHELXL-97 (Sheldrick, 2008)'
_computing_structure_solution 'SHELXS-97 (Sheldrick, 1997)'
_diffrn_ambient_temperature 100(2)
_diffrn_detector_area_resol_mean 8.26
_diffrn_measured_fraction_theta_full 0.998
_diffrn_measured_fraction_theta_max 0.998
_diffrn_measurement_device_type 'Bruker SMART APEX CCD system'
_diffrn_measurement_method '\w rotations with narrow frames'
_diffrn_radiation_monochromator graphite
_diffrn_radiation_source 'fine-focus sealed tube'
_diffrn_radiation_type MoK\a
_diffrn_radiation_wavelength 0.71073
_diffrn_reflns_av_R_equivalents 0.1050
_diffrn_reflns_av_sigmaI/netI 0.1265
_diffrn_reflns_limit_h_max 13
_diffrn_reflns_limit_h_min -11
_diffrn_reflns_limit_k_max 25
_diffrn_reflns_limit_k_min -26
_diffrn_reflns_limit_l_max 26
_diffrn_reflns_limit_l_min -23
_diffrn_reflns_number 29726
_diffrn_reflns_theta_full 25.04
_diffrn_reflns_theta_max 25.04
_diffrn_reflns_theta_min 1.31
_diffrn_standards_decay_% 'no decay'
_exptl_absorpt_coefficient_mu 3.190
_exptl_absorpt_correction_T_max 0.7984
_exptl_absorpt_correction_T_min 0.4125
_exptl_absorpt_correction_type multi-scan
_exptl_absorpt_process_details
; 
 SADABS: Area-Detector Absorption Correction. (1996)  Bruker-AXS 
 within SAINT+ package, v. 6.01.                    
;
_exptl_crystal_colour orange
_exptl_crystal_density_diffrn 1.924
_exptl_crystal_density_method 'not measured'
_exptl_crystal_description prism
_exptl_crystal_F_000 3000
_exptl_crystal_size_max 0.33
_exptl_crystal_size_mid 0.10
_exptl_crystal_size_min 0.07
_refine_diff_density_max 1.283
_refine_diff_density_min -1.681
_refine_diff_density_rms 0.158
_refine_ls_abs_structure_details 'Flack H D (1983), Acta Cryst. A39, 876-881'
_refine_ls_abs_structure_Flack 0.017(13)
_refine_ls_extinction_method none
_refine_ls_goodness_of_fit_ref 1.020
_refine_ls_hydrogen_treatment constr
_refine_ls_matrix_type full
_refine_ls_number_parameters 644
_refine_ls_number_reflns 9500
_refine_ls_number_restraints 62
_refine_ls_restrained_S_all 1.087
_refine_ls_R_factor_all 0.1184
_refine_ls_R_factor_gt 0.0787
_refine_ls_shift/su_max 0.008
_refine_ls_shift/su_mean 0.000
_refine_ls_structure_factor_coef Fsqd
_refine_ls_weighting_details 'calc w=1/[\s^2^(Fo^2^)+(0.0750P)^2^+19.0665P] where P=(Fo^2^+2Fc^2^)/3'
_refine_ls_weighting_scheme calc
_refine_ls_wR_factor_gt 0.1615
_refine_ls_wR_factor_ref 0.1828
_reflns_number_gt 6648
_reflns_number_total 9500
_reflns_threshold_expression >2sigma(I)
_cod_data_source_file om301088x_si_001.cif
_cod_data_source_block cmpnd_18
_cod_depositor_comments
;
The following automatic conversions were performed:

'_symmetry_cell_setting' value 'Orthorhombic' changed to
'orthorhombic' according to
/home/saulius/struct/CIF-dictionaries/cif_core.dic dictionary named
'cif_core.dic' version 2.4.2 from 2011-04-26.

Automatic conversion script
Id: cif_fix_values 1891 2012-01-12 08:04:46Z andrius 
;
_cod_database_code 4080336

loop_
_symmetry_equiv_pos_as_xyz
'x, y, z'
'-x+1/2, -y, z+1/2'
'-x, y+1/2, -z+1/2'
'x+1/2, -y+1/2, -z'

loop_
_atom_site_label
_atom_site_type_symbol
_atom_site_fract_x
_atom_site_fract_y
_atom_site_fract_z
_atom_site_U_iso_or_equiv
_atom_site_adp_type
_atom_site_occupancy
_atom_site_symmetry_multiplicity
_atom_site_calc_flag
_atom_site_refinement_flags
_atom_site_disorder_assembly
_atom_site_disorder_group
Ir Ir 0.23378(5) 0.87564(3) 0.22486(3) 0.0450(2) Uani 1 1 d . B .
P3 P 0.2310(5) 0.9350(3) 0.3086(2) 0.0623(16) Uani 1 1 d D . .
P1 P 0.3212(4) 0.8642(2) 0.1335(2) 0.0418(11) Uani 1 1 d . . .
P2 P 0.3584(4) 0.8013(2) 0.2517(2) 0.0457(12) Uani 1 1 d . . .
O O -0.0021(16) 1.0163(6) 0.1740(7) 0.077(5) Uani 1 1 d . B .
N N 0.1012(8) 0.9305(4) 0.1950(4) 0.055(5) Uani 1 1 d . . .
C27 C 0.3574(8) 0.9359(4) 0.3536(4) 0.086(9) Uani 1 1 d RD A .
C28A C 0.4651(8) 0.9443(4) 0.3230(4) 0.059(3) Uiso 0.50 1 d PRD A 1
C29A C 0.5717(8) 0.9494(4) 0.3553(4) 0.059(3) Uiso 0.50 1 d PRD A 1
C30A C 0.5706(8) 0.9462(4) 0.4182(4) 0.059(3) Uiso 0.50 1 d PRD A 1
C31A C 0.4629(8) 0.9378(4) 0.4489(4) 0.059(3) Uiso 0.50 1 d PRD A 1
C32A C 0.3563(8) 0.9327(4) 0.4166(4) 0.059(3) Uiso 0.50 1 d PRD A 1
C28B C 0.4881(8) 0.9316(4) 0.3381(4) 0.059(3) Uiso 0.50 1 d PRD A 2
C29B C 0.5917(8) 0.9287(4) 0.3766(4) 0.059(3) Uiso 0.50 1 d PRD A 2
C30B C 0.5692(8) 0.9159(4) 0.4394(4) 0.059(3) Uiso 0.50 1 d PRD A 2
C31B C 0.4541(8) 0.9090(4) 0.4679(4) 0.059(3) Uiso 0.50 1 d PRD A 2
C32B C 0.3674(8) 0.9126(4) 0.4196(4) 0.059(3) Uiso 0.50 1 d PRD A 2
C33 C 0.1047(18) 0.9369(11) 0.3610(9) 0.061(6) Uani 1 1 d . B .
C38 C 0.0467(17) 0.8821(13) 0.3744(8) 0.076(7) Uani 1 1 d . . .
H38 H 0.0723 0.8454 0.3554 0.091 Uiso 1 1 calc R B .
C37 C -0.0486(17) 0.8807(13) 0.4154(11) 0.077(7) Uani 1 1 d . B .
H37 H -0.0905 0.8437 0.4231 0.093 Uiso 1 1 calc R . .
C36 C -0.080(2) 0.9330(11) 0.4441(10) 0.068(6) Uani 1 1 d U . .
H36 H -0.1460 0.9321 0.4716 0.081 Uiso 1 1 calc R B .
C35 C -0.0230(19) 0.9859(12) 0.4353(9) 0.069(6) Uani 1 1 d U B .
H35 H -0.0451 1.0210 0.4581 0.082 Uiso 1 1 calc R . .
C34 C 0.0692(8) 0.9898(4) 0.3927(5) 0.064(6) Uani 1 1 d . . .
H34 H 0.1077 1.0278 0.3851 0.076 Uiso 1 1 calc R B .
C39A C 0.2217(8) 1.0229(4) 0.2742(5) 0.046(8) Uiso 0.50 1 d PRD B 3
C40A C 0.2887(8) 1.0682(4) 0.3027(5) 0.043(9) Uiso 0.50 1 d PRD B 3
C41A C 0.2846(8) 1.1278(4) 0.2814(5) 0.034(6) Uiso 0.50 1 d PRD B 3
C42A C 0.2136(8) 1.1423(4) 0.2316(5) 0.056(10) Uiso 0.50 1 d PRD B 3
C43A C 0.1466(8) 1.0971(4) 0.2031(5) 0.028(7) Uiso 0.50 1 d PRD B 3
C44A C 0.1507(8) 1.0374(4) 0.2244(5) 0.042(9) Uiso 0.50 1 d PRD B 3
C39B C 0.2455(8) 1.0106(4) 0.2895(5) 0.040(8) Uiso 0.50 1 d PRD B 4
C40B C 0.3196(8) 1.0507(4) 0.3207(5) 0.043(9) Uiso 0.50 1 d PRD B 4
C41B C 0.3242(8) 1.1119(4) 0.3040(5) 0.046(9) Uiso 0.50 1 d PRD B 4
C42B C 0.2548(8) 1.1329(4) 0.2560(5) 0.041(8) Uiso 0.50 1 d PRD B 4
C43B C 0.1807(8) 1.0927(4) 0.2247(5) 0.050(9) Uiso 0.50 1 d PRD B 4
C44B C 0.1761(8) 1.0315(4) 0.2414(5) 0.048(10) Uiso 0.50 1 d PRD B 4
C45 C 0.086(2) 0.9845(12) 0.2034(12) 0.087(8) Uiso 1 1 d D B .
C46 C -0.0611(19) 0.9682(9) 0.1336(12) 0.075(8) Uani 1 1 d . . .
H46A H -0.0370 0.9731 0.0906 0.090 Uiso 1 1 calc R B .
H46B H -0.1496 0.9698 0.1366 0.090 Uiso 1 1 calc R . .
C47 C -0.0095(17) 0.9072(8) 0.1615(9) 0.051(5) Uani 1 1 d . B .
H47 H 0.0181 0.8807 0.1273 0.062 Uiso 1 1 calc R . .
C48 C -0.0853(15) 0.8689(8) 0.2033(9) 0.052(5) Uani 1 1 d . . .
H48 H -0.0308 0.8404 0.2256 0.063 Uiso 1 1 calc R B .
C50 C -0.1512(14) 0.9091(7) 0.2509(8) 0.045(5) Uani 1 1 d . B .
H50A H -0.2085 0.9359 0.2303 0.068 Uiso 1 1 calc R . .
H50B H -0.0924 0.9340 0.2729 0.068 Uiso 1 1 calc R . .
H50C H -0.1941 0.8828 0.2796 0.068 Uiso 1 1 calc R . .
C49 C -0.1692(15) 0.8325(9) 0.1691(9) 0.062(6) Uani 1 1 d . B .
H49A H -0.1969 0.8557 0.1338 0.093 Uiso 1 1 calc R . .
H49B H -0.2380 0.8221 0.1948 0.093 Uiso 1 1 calc R . .
H49C H -0.1298 0.7949 0.1555 0.093 Uiso 1 1 calc R . .
C1 C 0.3758(15) 0.9416(7) 0.1159(8) 0.035(4) Uani 1 1 d . B .
C2 C 0.4910(16) 0.9616(9) 0.1341(8) 0.042(5) Uani 1 1 d . . .
F2 F 0.5715(9) 0.9279(5) 0.1580(5) 0.059(3) Uani 1 1 d . B .
C3 C 0.5257(17) 1.0208(9) 0.1248(8) 0.046(5) Uani 1 1 d . B .
F3 F 0.6355(11) 1.0411(5) 0.1388(6) 0.074(3) Uani 1 1 d . . .
C4 C 0.455(2) 1.0607(10) 0.0995(9) 0.059(6) Uani 1 1 d . . .
F4 F 0.4806(13) 1.1232(7) 0.0892(5) 0.094(4) Uani 1 1 d . B .
C5 C 0.3338(18) 1.0449(9) 0.0822(9) 0.053(5) Uani 1 1 d . B .
F5 F 0.2590(13) 1.0855(5) 0.0567(5) 0.078(3) Uani 1 1 d . . .
C6 C 0.302(2) 0.9842(10) 0.0896(9) 0.059(6) Uani 1 1 d . . .
F6 F 0.1893(9) 0.9690(5) 0.0717(5) 0.057(3) Uani 1 1 d . B .
C7 C 0.2688(14) 0.8410(7) 0.0594(7) 0.035(4) Uani 1 1 d . B .
C12 C 0.3314(15) 0.8532(8) 0.0066(9) 0.048(5) Uani 1 1 d . . .
F12 F 0.4275(8) 0.8870(5) 0.0061(4) 0.049(3) Uani 1 1 d . B .
C11 C 0.2938(15) 0.8285(8) -0.0504(8) 0.044(4) Uani 1 1 d . B .
F11 F 0.3573(10) 0.8408(5) -0.1005(4) 0.056(3) Uani 1 1 d . . .
C10 C 0.1935(16) 0.7905(8) -0.0529(8) 0.044(4) Uani 1 1 d . . .
F10 F 0.1612(9) 0.7679(4) -0.1058(4) 0.050(3) Uani 1 1 d . B .
C9 C 0.1342(16) 0.7770(8) 0.0000(9) 0.047(5) Uani 1 1 d . B .
F9 F 0.0369(8) 0.7393(5) -0.0029(5) 0.052(3) Uani 1 1 d . . .
C8 C 0.1681(17) 0.8022(8) 0.0534(7) 0.042(4) Uani 1 1 d . . .
F8 F 0.1065(8) 0.7841(4) 0.1041(4) 0.046(3) Uani 1 1 d . B .
C13 C 0.4518(15) 0.8131(8) 0.1377(8) 0.042(4) Uani 1 1 d . B .
H13A H 0.4304 0.7729 0.1202 0.051 Uiso 1 1 calc R . .
H13B H 0.5183 0.8303 0.1134 0.051 Uiso 1 1 calc R . .
C14 C 0.4930(14) 0.8046(9) 0.2032(7) 0.047(5) Uani 1 1 d . B .
H14A H 0.5447 0.8392 0.2156 0.057 Uiso 1 1 calc R . .
H14B H 0.5398 0.7664 0.2071 0.057 Uiso 1 1 calc R . .
C15 C 0.2994(13) 0.7236(8) 0.2381(8) 0.042(5) Uani 1 1 d . B .
C16 C 0.1794(15) 0.7108(8) 0.2217(8) 0.042(4) Uani 1 1 d . . .
F16 F 0.0981(7) 0.7569(4) 0.2186(5) 0.047(2) Uani 1 1 d . B .
C17 C 0.1362(16) 0.6512(7) 0.2081(9) 0.045(5) Uani 1 1 d . B .
F17 F 0.0248(9) 0.6450(4) 0.1939(5) 0.054(3) Uani 1 1 d . . .
C18 C 0.2167(17) 0.6050(8) 0.2125(8) 0.047(4) Uani 1 1 d U . .
F18 F 0.1779(10) 0.5490(5) 0.2020(5) 0.066(3) Uani 1 1 d . B .
C19 C 0.3306(17) 0.6132(8) 0.2302(8) 0.050(4) Uani 1 1 d U B .
F19 F 0.4070(9) 0.5667(5) 0.2364(5) 0.064(3) Uani 1 1 d . . .
C20 C 0.3695(16) 0.6723(9) 0.2423(8) 0.050(5) Uani 1 1 d . . .
F20 F 0.4860(8) 0.6784(5) 0.2607(4) 0.058(3) Uani 1 1 d . B .
C21 C 0.4153(18) 0.7872(10) 0.3272(9) 0.061(6) Uani 1 1 d . B .
C22 C 0.3349(16) 0.7681(11) 0.3736(8) 0.065(6) Uani 1 1 d . . .
F22 F 0.2144(10) 0.7618(7) 0.3568(5) 0.087(4) Uani 1 1 d . B .
C23 C 0.365(2) 0.7517(15) 0.4320(10) 0.100(10) Uani 1 1 d . B .
F23 F 0.2864(14) 0.7349(10) 0.4710(7) 0.145(7) Uani 1 1 d . . .
C24 C 0.484(2) 0.7556(14) 0.4470(10) 0.090(9) Uani 1 1 d . . .
F24 F 0.5185(15) 0.7422(11) 0.5040(7) 0.136(7) Uani 1 1 d . B .
C25 C 0.567(2) 0.7767(12) 0.4063(10) 0.074(7) Uani 1 1 d . B .
F25 F 0.6802(12) 0.7803(8) 0.4206(6) 0.119(6) Uani 1 1 d . . .
C26 C 0.535(2) 0.7903(11) 0.3480(10) 0.067(7) Uani 1 1 d . . .
F26 F 0.6227(10) 0.8081(6) 0.3094(5) 0.077(4) Uani 1 1 d . B .
Sb1 Sb 0.67652(16) 0.11549(6) 0.46664(7) 0.0779(5) Uani 1 1 d D . .
F1A F 0.7864(14) 0.1464(7) 0.5280(7) 0.093(2) Uiso 0.50 1 d PD C 5
F2A F 0.5796(14) 0.0856(8) 0.4072(7) 0.093(2) Uiso 0.50 1 d PD C 5
F3A F 0.7025(16) 0.0371(5) 0.4991(7) 0.093(2) Uiso 0.50 1 d PD C 5
F4A F 0.668(2) 0.1951(6) 0.4358(10) 0.093(2) Uiso 0.50 1 d PD C 5
F5A F 0.5524(12) 0.1283(9) 0.5209(7) 0.093(2) Uiso 0.50 1 d PD C 5
F6A F 0.8148(12) 0.1046(9) 0.4170(7) 0.093(2) Uiso 0.50 1 d PD C 5
F1B F 0.6758(16) 0.1709(7) 0.5294(6) 0.093(2) Uiso 0.50 1 d PD C 6
F2B F 0.6689(16) 0.0593(7) 0.4006(6) 0.093(2) Uiso 0.50 1 d PD C 6
F3B F 0.7503(15) 0.0559(6) 0.5130(7) 0.093(2) Uiso 0.50 1 d PD C 6
F4B F 0.589(2) 0.1714(8) 0.4172(8) 0.093(2) Uiso 0.50 1 d PD C 6
F5B F 0.5229(11) 0.0863(8) 0.4910(8) 0.093(2) Uiso 0.50 1 d PD C 6
F6B F 0.8228(13) 0.1437(8) 0.4370(8) 0.093(2) Uiso 0.50 1 d PD C 6

loop_
_atom_site_aniso_label
_atom_site_aniso_U_11
_atom_site_aniso_U_22
_atom_site_aniso_U_33
_atom_site_aniso_U_23
_atom_site_aniso_U_13
_atom_site_aniso_U_12
Ir 0.0341(3) 0.0571(4) 0.0436(4) -0.0223(4) 0.0114(3) -0.0071(3)
P3 0.042(3) 0.089(4) 0.056(3) -0.043(3) 0.020(3) -0.016(3)
P1 0.035(2) 0.054(3) 0.037(2) -0.019(2) 0.0025(18) -0.004(2)
P2 0.033(2) 0.074(3) 0.030(2) -0.015(2) 0.0062(19) -0.005(2)
O 0.118(14) 0.035(8) 0.078(11) -0.013(8) 0.051(10) -0.022(8)
N 0.041(9) 0.037(9) 0.086(13) -0.021(8) 0.022(8) -0.013(7)
C27 0.067(16) 0.11(2) 0.079(18) -0.066(16) 0.030(13) -0.015(14)
C33 0.052(13) 0.097(18) 0.032(11) -0.021(12) 0.020(10) -0.019(13)
C38 0.054(12) 0.13(2) 0.046(12) -0.029(15) 0.030(10) -0.002(16)
C37 0.036(11) 0.096(17) 0.099(18) 0.018(18) -0.004(11) -0.005(14)
C36 0.053(14) 0.102(17) 0.048(13) -0.026(13) -0.011(10) 0.014(11)
C35 0.053(13) 0.111(17) 0.042(12) -0.030(13) -0.002(10) -0.002(12)
C34 0.038(11) 0.088(16) 0.066(14) -0.022(13) 0.016(10) -0.006(11)
C46 0.047(13) 0.051(14) 0.13(2) 0.013(14) 0.020(14) 0.035(11)
C47 0.049(12) 0.044(11) 0.062(13) -0.019(10) 0.005(10) 0.012(9)
C48 0.040(9) 0.033(10) 0.084(14) 0.011(10) 0.014(9) 0.008(9)
C50 0.026(9) 0.045(10) 0.065(12) -0.021(9) 0.014(8) 0.000(8)
C49 0.026(10) 0.087(15) 0.073(15) -0.031(12) 0.009(10) -0.007(10)
C1 0.041(10) 0.025(9) 0.039(10) -0.001(7) 0.002(8) -0.001(8)
C2 0.039(11) 0.055(12) 0.034(10) -0.029(9) -0.003(8) 0.004(10)
F2 0.042(6) 0.071(8) 0.064(8) -0.012(6) -0.017(6) -0.001(6)
C3 0.042(11) 0.061(13) 0.034(11) -0.001(10) -0.010(8) -0.008(10)
F3 0.082(9) 0.076(8) 0.063(8) -0.012(7) 0.000(7) -0.021(7)
C4 0.075(15) 0.062(14) 0.041(12) -0.020(11) 0.016(11) -0.033(12)
F4 0.134(11) 0.087(9) 0.060(8) -0.003(8) -0.006(7) -0.043(9)
C5 0.055(12) 0.059(13) 0.046(12) -0.010(10) -0.005(10) 0.011(11)
F5 0.101(10) 0.070(7) 0.064(7) 0.014(6) -0.009(8) -0.010(8)
C6 0.086(18) 0.056(13) 0.034(11) -0.014(10) 0.019(11) -0.008(12)
F6 0.044(6) 0.072(7) 0.055(7) -0.009(6) -0.009(5) 0.017(6)
C7 0.028(8) 0.048(9) 0.030(8) -0.016(7) 0.014(7) -0.001(8)
C12 0.027(9) 0.051(11) 0.065(13) -0.010(9) 0.004(9) -0.008(8)
F12 0.049(6) 0.063(7) 0.034(5) -0.021(5) 0.001(4) -0.014(5)
C11 0.044(11) 0.048(10) 0.039(11) -0.015(8) 0.000(8) 0.000(9)
F11 0.070(7) 0.065(7) 0.032(6) 0.001(5) -0.012(5) -0.022(6)
C10 0.051(12) 0.039(10) 0.041(11) -0.013(8) 0.001(8) -0.002(8)
F10 0.071(7) 0.051(6) 0.027(5) -0.004(5) -0.017(5) -0.017(5)
C9 0.042(11) 0.051(11) 0.048(12) 0.007(9) -0.003(9) -0.005(9)
F9 0.040(6) 0.058(7) 0.058(6) -0.008(5) -0.012(5) -0.016(5)
C8 0.051(11) 0.050(11) 0.025(9) -0.007(8) -0.007(8) 0.006(9)
F8 0.035(5) 0.062(6) 0.041(6) -0.014(5) 0.012(4) -0.011(5)
C13 0.040(11) 0.043(10) 0.044(11) -0.014(9) -0.001(8) 0.014(8)
C14 0.025(9) 0.082(14) 0.035(10) -0.004(9) 0.009(7) -0.008(9)
C15 0.025(9) 0.065(12) 0.036(11) -0.015(8) 0.020(7) 0.007(8)
C16 0.053(10) 0.057(11) 0.017(8) 0.012(9) 0.001(9) 0.004(9)
F16 0.030(5) 0.054(6) 0.057(6) -0.006(6) 0.003(5) 0.000(4)
C17 0.042(10) 0.029(9) 0.064(14) -0.009(9) 0.016(9) -0.005(8)
F17 0.039(6) 0.058(7) 0.066(7) -0.002(5) 0.005(5) -0.014(5)
C18 0.052(9) 0.045(11) 0.042(11) 0.002(8) 0.012(8) 0.010(9)
F18 0.062(7) 0.060(7) 0.075(9) 0.021(6) 0.019(6) 0.001(6)
C19 0.071(9) 0.043(11) 0.036(10) 0.007(10) 0.008(9) 0.013(10)
F19 0.044(6) 0.074(7) 0.075(9) 0.022(7) 0.006(6) 0.023(5)
C20 0.037(10) 0.066(13) 0.046(12) 0.006(10) 0.006(8) 0.007(10)
F20 0.040(6) 0.083(8) 0.050(7) -0.006(6) -0.001(5) 0.016(5)
C21 0.046(12) 0.103(17) 0.034(11) -0.032(11) 0.004(9) -0.003(12)
C22 0.035(11) 0.128(19) 0.031(11) -0.031(12) 0.006(9) -0.003(12)
F22 0.051(7) 0.159(13) 0.050(7) 0.001(8) 0.020(6) -0.005(8)
C23 0.064(16) 0.20(3) 0.039(14) 0.003(17) 0.011(12) -0.011(19)
F23 0.093(11) 0.26(2) 0.078(10) 0.044(13) 0.027(9) -0.032(13)
C24 0.074(17) 0.16(3) 0.033(13) 0.013(15) 0.009(12) 0.017(18)
F24 0.114(12) 0.240(19) 0.055(9) 0.060(11) -0.032(8) -0.050(13)
C25 0.058(14) 0.11(2) 0.051(14) 0.014(14) -0.011(12) -0.012(14)
F25 0.074(9) 0.214(17) 0.070(9) 0.056(10) -0.050(8) -0.045(11)
C26 0.063(15) 0.085(16) 0.052(14) -0.028(12) 0.017(11) -0.026(13)
F26 0.050(7) 0.131(11) 0.050(7) 0.014(7) -0.008(6) -0.020(7)
Sb1 0.1303(14) 0.0454(8) 0.0580(9) 0.0008(7) 0.0335(9) 0.0227(9)

loop_
_atom_type_symbol
_atom_type_description
_atom_type_scat_dispersion_real
_atom_type_scat_dispersion_imag
_atom_type_scat_source
C C 0.0033 0.0016 'International Tables Vol C Tables 4.2.6.8 and 6.1.1.4'
H H 0.0000 0.0000 'International Tables Vol C Tables 4.2.6.8 and 6.1.1.4'
N N 0.0061 0.0033 'International Tables Vol C Tables 4.2.6.8 and 6.1.1.4'
O O 0.0106 0.0060 'International Tables Vol C Tables 4.2.6.8 and 6.1.1.4'
F F 0.0171 0.0103 'International Tables Vol C Tables 4.2.6.8 and 6.1.1.4'
P P 0.1023 0.0942 'International Tables Vol C Tables 4.2.6.8 and 6.1.1.4'
Sb Sb -0.5866 1.5461 'International Tables Vol C Tables 4.2.6.8 and 6.1.1.4'
Ir Ir -1.4442 7.9887 'International Tables Vol C Tables 4.2.6.8 and 6.1.1.4'

loop_
_geom_angle_atom_site_label_1
_geom_angle_atom_site_label_2
_geom_angle_atom_site_label_3
_geom_angle
N Ir P2 169.4(3)
N Ir P1 95.3(3)
P2 Ir P1 83.47(17)
N Ir P3 85.0(3)
P2 Ir P3 102.3(2)
P1 Ir P3 143.22(18)
C39B P3 C27 93.1(5)
C39B P3 C33 101.9(9)
C27 P3 C33 105.4(8)
C27 P3 C39A 103.9(5)
C33 P3 C39A 99.9(8)
C39B P3 Ir 110.7(4)
C27 P3 Ir 117.8(4)
C33 P3 Ir 122.8(7)
C39A P3 Ir 103.7(4)
C7 P1 C13 97.4(7)
C7 P1 C1 100.1(8)
C13 P1 C1 108.0(8)
C7 P1 Ir 134.4(5)
C13 P1 Ir 111.4(6)
C1 P1 Ir 103.3(5)
C21 P2 C14 104.8(9)
C21 P2 C15 96.7(9)
C14 P2 C15 103.4(8)
C21 P2 Ir 126.1(7)
C14 P2 Ir 109.0(7)
C15 P2 Ir 114.2(6)
C45 O C46 103.6(16)
C45 N C47 106.9(16)
C45 N Ir 129.4(14)
C47 N Ir 123.5(8)
C28A C27 C32A 120.0
C32A C27 C28B 103.5
C28A C27 C32B 116.0
C28B C27 C32B 97.1
C28A C27 P3 115.3(3)
C32A C27 P3 124.6(3)
C28B C27 P3 131.4(3)
C32B C27 P3 126.7(4)
C29A C28A C27 120.0
C30A C29A C28A 120.0
C29A C30A C31A 120.0
C32A C31A C30A 120.0
C31A C32A C27 120.0
C29B C28B C27 130.5
C28B C29B C30B 116.0
C29B C30B C31B 126.8
C30B C31B C32B 105.6
C31B C32B C27 139.7
C38 C33 C34 118.2(16)
C38 C33 P3 118.2(16)
C34 C33 P3 123.3(15)
C33 C38 C37 121(2)
C33 C38 H38 119.7
C37 C38 H38 119.7
C36 C37 C38 119(2)
C36 C37 H37 120.6
C38 C37 H37 120.6
C35 C36 C37 123(2)
C35 C36 H36 118.7
C37 C36 H36 118.7
C36 C35 C34 120(2)
C36 C35 H35 119.9
C34 C35 H35 119.9
C35 C34 C33 119.3(14)
C35 C34 H34 120.3
C33 C34 H34 120.3
C40A C39A C44A 120.0
C40A C39A P3 118.1(3)
C44A C39A P3 121.9(3)
C39A C40A C41A 120.0
C42A C41A C40A 120.0
C43A C42A C41A 120.0
C42A C43A C44A 120.0
C39A C44A C43A 120.0
C39A C44A C45 110.8(11)
C43A C44A C45 129.2(11)
C40B C39B C44B 120.0
C40B C39B P3 123.0(4)
C44B C39B P3 117.0(4)
C39B C40B C41B 120.0
C42B C41B C40B 120.0
C41B C42B C43B 120.0
C44B C43B C42B 120.0
C43B C44B C39B 120.0
C43B C44B C45 119.0(10)
C39B C44B C45 121.0(9)
N C45 O 122(2)
N C45 C44A 140(2)
O C45 C44A 95.8(18)
N C45 C44B 127(2)
O C45 C44B 110.8(19)
O C46 C47 101.4(17)
O C46 H46A 111.5
C47 C46 H46A 111.5
O C46 H46B 111.5
C47 C46 H46B 111.5
H46A C46 H46B 109.3
C48 C47 N 110.1(15)
C48 C47 C46 120.4(15)
N C47 C46 101.5(14)
C48 C47 H47 108.1
N C47 H47 108.1
C46 C47 H47 108.1
C49 C48 C47 110.6(17)
C49 C48 C50 111.1(14)
C47 C48 C50 111.2(14)
C49 C48 H48 107.9
C47 C48 H48 107.9
C50 C48 H48 107.9
C48 C50 H50A 109.5
C48 C50 H50B 109.5
H50A C50 H50B 109.5
C48 C50 H50C 109.5
H50A C50 H50C 109.5
H50B C50 H50C 109.5
C48 C49 H49A 109.5
C48 C49 H49B 109.5
H49A C49 H49B 109.5
C48 C49 H49C 109.5
H49A C49 H49C 109.5
H49B C49 H49C 109.5
C6 C1 C2 117.1(16)
C6 C1 P1 120.9(14)
C2 C1 P1 121.6(14)
F2 C2 C3 114.2(16)
F2 C2 C1 125.3(17)
C3 C2 C1 120.5(18)
C4 C3 F3 115.5(18)
C4 C3 C2 121.8(18)
F3 C3 C2 122.6(18)
C3 C4 F4 126.4(19)
C3 C4 C5 121.2(19)
F4 C4 C5 112(2)
F5 C5 C6 121.6(19)
F5 C5 C4 122.1(19)
C6 C5 C4 116(2)
F6 C6 C1 120.8(18)
F6 C6 C5 116(2)
C1 C6 C5 123(2)
C12 C7 C8 116.0(15)
C12 C7 P1 122.9(13)
C8 C7 P1 120.7(12)
F12 C12 C7 122.2(16)
F12 C12 C11 116.6(16)
C7 C12 C11 121.2(16)
F11 C11 C10 120.7(15)
F11 C11 C12 119.6(15)
C10 C11 C12 119.7(17)
F10 C10 C9 122.6(16)
F10 C10 C11 118.7(16)
C9 C10 C11 118.7(16)
C8 C9 F9 120.6(17)
C8 C9 C10 121.1(17)
F9 C9 C10 118.3(16)
C9 C8 F8 116.8(16)
C9 C8 C7 123.2(17)
F8 C8 C7 119.7(14)
C14 C13 P1 111.1(12)
C14 C13 H13A 109.4
P1 C13 H13A 109.4
C14 C13 H13B 109.4
P1 C13 H13B 109.4
H13A C13 H13B 108.0
C13 C14 P2 107.9(11)
C13 C14 H14A 110.1
P2 C14 H14A 110.1
C13 C14 H14B 110.1
P2 C14 H14B 110.1
H14A C14 H14B 108.4
C20 C15 C16 113.2(16)
C20 C15 P2 122.7(13)
C16 C15 P2 124.1(13)
F16 C16 C15 119.7(15)
F16 C16 C17 116.5(15)
C15 C16 C17 123.8(16)
F17 C17 C18 125.1(16)
F17 C17 C16 118.4(15)
C18 C17 C16 116.5(17)
F18 C18 C19 119.0(16)
F18 C18 C17 117.7(17)
C19 C18 C17 123.2(18)
C18 C19 F19 122.2(17)
C18 C19 C20 118.4(16)
F19 C19 C20 119.4(17)
C15 C20 F20 118.8(17)
C15 C20 C19 124.9(17)
F20 C20 C19 116.3(16)
C26 C21 C22 112.1(19)
C26 C21 P2 128.4(16)
C22 C21 P2 119.4(15)
C23 C22 F22 117.1(19)
C23 C22 C21 126.6(19)
F22 C22 C21 116.2(17)
F23 C23 C24 121(2)
F23 C23 C22 122(2)
C24 C23 C22 116(2)
F24 C24 C23 119(2)
F24 C24 C25 119(2)
C23 C24 C25 121(2)
F25 C25 C24 121(2)
F25 C25 C26 118(2)
C24 C25 C26 121(2)
F26 C26 C25 118(2)
F26 C26 C21 120(2)
C25 C26 C21 123(2)
F2A Sb1 F1B 140.9(7)
F2A Sb1 F3B 114.1(7)
F1B Sb1 F3B 93.0(5)
F2A Sb1 F5A 94.3(5)
F1B Sb1 F5A 53.9(7)
F3B Sb1 F5A 94.8(9)
F2A Sb1 F6B 112.8(8)
F1B Sb1 F6B 92.8(5)
F3B Sb1 F6B 92.2(5)
F5A Sb1 F6B 146.2(7)
F2A Sb1 F4A 92.5(5)
F1B Sb1 F4A 70.1(9)
F3B Sb1 F4A 151.5(8)
F5A Sb1 F4A 93.3(11)
F6B Sb1 F4A 66.8(10)
F2A Sb1 F3A 92.2(5)
F1B Sb1 F3A 108.4(7)
F3B Sb1 F3A 22.8(7)
F5A Sb1 F3A 90.4(5)
F6B Sb1 F3A 107.5(8)
F4A Sb1 F3A 173.8(8)
F2A Sb1 F6A 91.2(5)
F1B Sb1 F6A 121.2(7)
F3B Sb1 F6A 82.5(8)
F5A Sb1 F6A 174.4(6)
F6B Sb1 F6A 29.8(7)
F4A Sb1 F6A 87.0(11)
F3A Sb1 F6A 88.8(5)
F2A Sb1 F5B 63.2(7)
F1B Sb1 F5B 90.3(5)
F3B Sb1 F5B 90.4(5)
F5A Sb1 F5B 36.5(7)
F6B Sb1 F5B 175.9(7)
F4A Sb1 F5B 111.7(10)
F3A Sb1 F5B 74.0(8)
F6A Sb1 F5B 147.9(7)
F2A Sb1 F4B 61.1(7)
F1B Sb1 F4B 90.2(5)
F3B Sb1 F4B 174.7(9)
F5A Sb1 F4B 83.7(10)
F6B Sb1 F4B 91.9(11)
F4A Sb1 F4B 33.8(9)
F3A Sb1 F4B 151.9(9)
F6A Sb1 F4B 99.5(10)
F5B Sb1 F4B 85.3(11)
F2A Sb1 F2B 36.2(7)
F1B Sb1 F2B 177.0(6)
F3B Sb1 F2B 89.2(5)
F5A Sb1 F2B 123.9(7)
F6B Sb1 F2B 89.2(5)
F4A Sb1 F2B 108.7(8)
F3A Sb1 F2B 73.1(7)
F6A Sb1 F2B 61.1(7)
F5B Sb1 F2B 87.7(5)
F4B Sb1 F2B 87.4(4)
F2A Sb1 F1A 177.4(6)
F1B Sb1 F1A 41.5(7)
F3B Sb1 F1A 65.3(7)
F5A Sb1 F1A 88.2(5)
F6B Sb1 F1A 65.0(7)
F4A Sb1 F1A 87.7(4)
F3A Sb1 F1A 87.4(4)
F6A Sb1 F1A 86.2(4)
F5B Sb1 F1A 119.1(7)
F4B Sb1 F1A 119.7(7)
F2B Sb1 F1A 141.5(7)

loop_
_geom_bond_atom_site_label_1
_geom_bond_atom_site_label_2
_geom_bond_distance
Ir N 2.016(10)
Ir P2 2.221(5)
Ir P1 2.251(4)
Ir P3 2.258(4)
P3 C39B 1.715(10)
P3 C27 1.724(11)
P3 C33 1.824(19)
P3 C39A 2.071(11)
P1 C7 1.810(16)
P1 C13 1.840(16)
P1 C1 1.843(16)
P2 C21 1.81(2)
P2 C14 1.845(16)
P2 C15 1.848(18)
O C45 1.37(3)
O C46 1.53(3)
N C45 1.21(3)
N C47 1.53(2)
C27 C28A 1.3900
C27 C32A 1.3900
C27 C28B 1.4991
C27 C32B 1.5455
C28A C29A 1.3900
C29A C30A 1.3900
C30A C31A 1.3900
C31A C32A 1.3900
C28B C29B 1.4352
C29B C30B 1.4359
C30B C31B 1.4366
C31B C32B 1.4410
C33 C38 1.39(3)
C33 C34 1.41(2)
C38 C37 1.40(3)
C38 H38 0.9500
C37 C36 1.36(3)
C37 H37 0.9500
C36 C35 1.34(3)
C36 H36 0.9500
C35 C34 1.39(2)
C35 H35 0.9500
C34 H34 0.9500
C39A C40A 1.3900
C39A C44A 1.3900
C40A C41A 1.3900
C41A C42A 1.3900
C42A C43A 1.3900
C43A C44A 1.3900
C44A C45 1.44(3)
C39B C40B 1.3900
C39B C44B 1.3900
C40B C41B 1.3900
C41B C42B 1.3900
C42B C43B 1.3900
C43B C44B 1.3900
C44B C45 1.66(3)
C46 C47 1.58(3)
C46 H46A 0.9900
C46 H46B 0.9900
C47 C48 1.51(2)
C47 H47 1.0000
C48 C49 1.44(2)
C48 C50 1.55(2)
C48 H48 1.0000
C50 H50A 0.9800
C50 H50B 0.9800
C50 H50C 0.9800
C49 H49A 0.9800
C49 H49B 0.9800
C49 H49C 0.9800
C1 C6 1.37(3)
C1 C2 1.41(2)
C2 F2 1.28(2)
C2 C3 1.37(3)
C3 C4 1.31(3)
C3 F3 1.34(2)
C4 F4 1.42(2)
C4 C5 1.44(3)
C5 F5 1.34(2)
C5 C6 1.38(3)
C6 F6 1.36(2)
C7 C12 1.38(2)
C7 C8 1.41(2)
C12 F12 1.303(18)
C12 C11 1.43(2)
C11 F11 1.339(19)
C11 C10 1.39(2)
C10 F10 1.316(18)
C10 C9 1.37(2)
C9 C8 1.35(2)
C9 F9 1.366(19)
C8 F8 1.370(19)
C13 C14 1.53(2)
C13 H13A 0.9900
C13 H13B 0.9900
C14 H14A 0.9900
C14 H14B 0.9900
C15 C20 1.37(2)
C15 C16 1.42(2)
C16 F16 1.358(18)
C16 C17 1.42(2)
C17 F17 1.289(19)
C17 C18 1.36(2)
C18 F18 1.321(19)
C18 C19 1.34(2)
C19 F19 1.333(19)
C19 C20 1.39(2)
C20 F20 1.367(19)
C21 C26 1.41(3)
C21 C22 1.42(3)
C22 C23 1.38(3)
C22 F22 1.40(2)
C23 F23 1.28(2)
C23 C24 1.37(3)
C24 F24 1.35(2)
C24 C25 1.37(3)
C25 F25 1.31(2)
C25 C26 1.37(3)
C26 F26 1.36(2)
Sb1 F2A 1.820(11)
Sb1 F1B 1.841(11)
Sb1 F3B 1.851(10)
Sb1 F5A 1.850(11)
Sb1 F6B 1.862(11)
Sb1 F4A 1.874(11)
Sb1 F3A 1.883(10)
Sb1 F6A 1.905(11)
Sb1 F5B 1.905(11)
Sb1 F4B 1.907(11)
Sb1 F2B 1.909(11)
Sb1 F1A 1.946(11)

loop_
_geom_torsion_atom_site_label_1
_geom_torsion_atom_site_label_2
_geom_torsion_atom_site_label_3
_geom_torsion_atom_site_label_4
_geom_torsion
N Ir P3 C39B -53.4(5)
P2 Ir P3 C39B 134.3(4)
P1 Ir P3 C39B 38.7(6)
N Ir P3 C27 -158.7(7)
P2 Ir P3 C27 29.0(5)
P1 Ir P3 C27 -66.6(6)
N Ir P3 C33 67.1(10)
P2 Ir P3 C33 -105.2(10)
P1 Ir P3 C33 159.2(9)
N Ir P3 C39A -44.5(4)
P2 Ir P3 C39A 143.2(3)
P1 Ir P3 C39A 47.6(5)
N Ir P1 C7 -53.1(8)
P2 Ir P1 C7 116.4(8)
P3 Ir P1 C7 -141.8(8)
N Ir P1 C13 -178.4(7)
P2 Ir P1 C13 -8.9(6)
P3 Ir P1 C13 92.9(7)
N Ir P1 C1 65.9(6)
P2 Ir P1 C1 -124.7(6)
P3 Ir P1 C1 -22.8(7)
N Ir P2 C21 -122.6(18)
P1 Ir P2 C21 153.8(9)
P3 Ir P2 C21 10.7(9)
N Ir P2 C14 111.6(17)
P1 Ir P2 C14 28.0(6)
P3 Ir P2 C14 -115.2(6)
N Ir P2 C15 -3.5(18)
P1 Ir P2 C15 -87.1(6)
P3 Ir P2 C15 129.8(6)
P2 Ir N C45 168.8(18)
P1 Ir N C45 -108.6(18)
P3 Ir N C45 34.4(18)
P2 Ir N C47 -4(2)
P1 Ir N C47 78.1(11)
P3 Ir N C47 -138.8(11)
C39B P3 C27 C28A -67.1(3)
C33 P3 C27 C28A -170.4(8)
C39A P3 C27 C28A -65.8(3)
Ir P3 C27 C28A 48.2(5)
C39B P3 C27 C32A 108.8(4)
C33 P3 C27 C32A 5.5(9)
C39A P3 C27 C32A 110.1(3)
Ir P3 C27 C32A -135.8(2)
C39B P3 C27 C28B -80.6(4)
C33 P3 C27 C28B 176.1(8)
C39A P3 C27 C28B -79.3(4)
Ir P3 C27 C28B 34.7(6)
C39B P3 C27 C32B 129.7(4)
C33 P3 C27 C32B 26.4(9)
C39A P3 C27 C32B 131.0(3)
Ir P3 C27 C32B -114.9(3)
C32A C27 C28A C29A 0.0
C28B C27 C28A C29A -35.3
C32B C27 C28A C29A -18.8
P3 C27 C28A C29A 176.1(4)
C27 C28A C29A C30A 0.0
C28A C29A C30A C31A 0.0
C29A C30A C31A C32A 0.0
C30A C31A C32A C27 0.0
C28A C27 C32A C31A 0.0
C28B C27 C32A C31A 11.5
C32B C27 C32A C31A 81.2
P3 C27 C32A C31A -175.8(4)
C28A C27 C28B C29B 145.4
C32A C27 C28B C29B -3.7
C32B C27 C28B C29B -19.8
P3 C27 C28B C29B -175.7(5)
C27 C28B C29B C30B 14.0
C28B C29B C30B C31B -3.6
C29B C30B C31B C32B 4.6
C30B C31B C32B C27 -19.3
C28A C27 C32B C31B 19.7
C32A C27 C32B C31B -88.0
C28B C27 C32B C31B 25.2
P3 C27 C32B C31B -177.2(4)
C39B P3 C33 C38 163.8(17)
C27 P3 C33 C38 -99.6(18)
C39A P3 C33 C38 152.8(17)
Ir P3 C33 C38 39(2)
C39B P3 C33 C34 -21.8(17)
C27 P3 C33 C34 74.8(18)
C39A P3 C33 C34 -32.8(17)
Ir P3 C33 C34 -146.3(13)
C34 C33 C38 C37 4(3)
P3 C33 C38 C37 178.4(16)
C33 C38 C37 C36 -3(3)
C38 C37 C36 C35 -1(3)
C37 C36 C35 C34 4(3)
C36 C35 C34 C33 -3(3)
C38 C33 C34 C35 -1(3)
P3 C33 C34 C35 -175.3(15)
C39B P3 C39A C40A -9.6(4)
C27 P3 C39A C40A -16.6(4)
C33 P3 C39A C40A 92.1(7)
Ir P3 C39A C40A -140.40(15)
C39B P3 C39A C44A 170.70(15)
C27 P3 C39A C44A 163.7(3)
C33 P3 C39A C44A -87.6(7)
Ir P3 C39A C44A 39.9(3)
C44A C39A C40A C41A 0.0
P3 C39A C40A C41A -179.7(3)
C39A C40A C41A C42A 0.0
C40A C41A C42A C43A 0.0
C41A C42A C43A C44A 0.0
C40A C39A C44A C43A 0.0
P3 C39A C44A C43A 179.7(3)
C40A C39A C44A C45 -178.1(12)
P3 C39A C44A C45 1.5(12)
C42A C43A C44A C39A 0.0
C42A C43A C44A C45 177.7(14)
C27 P3 C39B C40B -15.2(4)
C33 P3 C39B C40B 91.2(7)
C39A P3 C39B C40B 171.6(4)
Ir P3 C39B C40B -136.6(2)
C27 P3 C39B C44B 166.7(3)
C33 P3 C39B C44B -86.8(7)
C39A P3 C39B C44B -6.45(10)
Ir P3 C39B C44B 45.4(4)
C44B C39B C40B C41B 0.0
P3 C39B C40B C41B -178.0(3)
C39B C40B C41B C42B 0.0
C40B C41B C42B C43B 0.0
C41B C42B C43B C44B 0.0
C42B C43B C44B C39B 0.0
C42B C43B C44B C45 179.8(11)
C40B C39B C44B C43B 0.0
P3 C39B C44B C43B 178.1(3)
C40B C39B C44B C45 -179.8(11)
P3 C39B C44B C45 -1.7(11)
C47 N C45 O -13(3)
Ir N C45 O 172.7(13)
C47 N C45 C44A -171(3)
Ir N C45 C44A 15(4)
C47 N C45 C44B 176.2(19)
Ir N C45 C44B 2(3)
C46 O C45 N -1(3)
C46 O C45 C44A 164.8(14)
C46 O C45 C44B 170.6(15)
C39A C44A C45 N -41(4)
C43A C44A C45 N 141(3)
C39A C44A C45 O 158.1(11)
C43A C44A C45 O -20(2)
C39A C44A C45 C44B -1.79(6)
C43A C44A C45 C44B -179.7(13)
C43B C44B C45 N 150.1(19)
C39B C44B C45 N -30(3)
C43B C44B C45 O -21(2)
C39B C44B C45 O 158.5(12)
C43B C44B C45 C44A 0.2(12)
C39B C44B C45 C44A -179.97(13)
C45 O C46 C47 14(2)
C45 N C47 C48 -107.9(18)
Ir N C47 C48 66.7(15)
C45 N C47 C46 21(2)
Ir N C47 C46 -164.7(11)
O C46 C47 C48 101.4(19)
O C46 C47 N -20.3(17)
N C47 C48 C49 -163.3(13)
C46 C47 C48 C49 79(2)
N C47 C48 C50 72.8(17)
C46 C47 C48 C50 -45(2)
C7 P1 C1 C6 55.8(16)
C13 P1 C1 C6 157.1(14)
Ir P1 C1 C6 -84.8(14)
C7 P1 C1 C2 -130.5(14)
C13 P1 C1 C2 -29.3(16)
Ir P1 C1 C2 88.9(14)
C6 C1 C2 F2 -178.5(16)
P1 C1 C2 F2 8(2)
C6 C1 C2 C3 -1(3)
P1 C1 C2 C3 -174.6(14)
F2 C2 C3 C4 178.4(17)
C1 C2 C3 C4 0(3)
F2 C2 C3 F3 1(3)
C1 C2 C3 F3 -177.0(16)
F3 C3 C4 F4 -4(3)
C2 C3 C4 F4 178.4(16)
F3 C3 C4 C5 -179.9(16)
C2 C3 C4 C5 3(3)
C3 C4 C5 F5 179.3(17)
F4 C4 C5 F5 3(2)
C3 C4 C5 C6 -5(3)
F4 C4 C5 C6 178.6(16)
C2 C1 C6 F6 -179.0(15)
P1 C1 C6 F6 -5(2)
C2 C1 C6 C5 -2(3)
P1 C1 C6 C5 172.0(15)
F5 C5 C6 F6 -2(3)
C4 C5 C6 F6 -178.2(15)
F5 C5 C6 C1 -179.6(16)
C4 C5 C6 C1 5(3)
C13 P1 C7 C12 -68.2(16)
C1 P1 C7 C12 41.7(16)
Ir P1 C7 C12 161.8(11)
C13 P1 C7 C8 103.7(14)
C1 P1 C7 C8 -146.4(13)
Ir P1 C7 C8 -26.3(17)
C8 C7 C12 F12 -178.4(15)
P1 C7 C12 F12 -6(2)
C8 C7 C12 C11 1(3)
P1 C7 C12 C11 173.3(13)
F12 C12 C11 F11 0(2)
C7 C12 C11 F11 -179.3(16)
F12 C12 C11 C10 178.3(15)
C7 C12 C11 C10 -1(3)
F11 C11 C10 F10 -1(2)
C12 C11 C10 F10 -179.5(15)
F11 C11 C10 C9 177.2(16)
C12 C11 C10 C9 -1(3)
F10 C10 C9 C8 -178.4(16)
C11 C10 C9 C8 3(3)
F10 C10 C9 F9 -1(3)
C11 C10 C9 F9 -179.3(14)
F9 C9 C8 F8 5(2)
C10 C9 C8 F8 -177.5(15)
F9 C9 C8 C7 179.2(15)
C10 C9 C8 C7 -3(3)
C12 C7 C8 C9 1(3)
P1 C7 C8 C9 -171.2(14)
C12 C7 C8 F8 175.1(15)
P1 C7 C8 F8 3(2)
C7 P1 C13 C14 -160.3(13)
C1 P1 C13 C14 96.5(14)
Ir P1 C13 C14 -16.3(14)
P1 C13 C14 P2 37.8(16)
C21 P2 C14 C13 177.1(13)
C15 P2 C14 C13 76.2(14)
Ir P2 C14 C13 -45.6(14)
C21 P2 C15 C20 -56.2(16)
C14 P2 C15 C20 50.8(17)
Ir P2 C15 C20 169.1(13)
C21 P2 C15 C16 124.7(15)
C14 P2 C15 C16 -128.3(15)
Ir P2 C15 C16 -10.0(16)
C20 C15 C16 F16 176.8(15)
P2 C15 C16 F16 -4(2)
C20 C15 C16 C17 -3(3)
P2 C15 C16 C17 176.5(14)
F16 C16 C17 F17 0(2)
C15 C16 C17 F17 179.7(16)
F16 C16 C17 C18 -178.6(15)
C15 C16 C17 C18 1(3)
F17 C17 C18 F18 -1(3)
C16 C17 C18 F18 177.8(15)
F17 C17 C18 C19 -176.7(18)
C16 C17 C18 C19 2(3)
F18 C18 C19 F19 2(3)
C17 C18 C19 F19 177.3(16)
F18 C18 C19 C20 -178.6(15)
C17 C18 C19 C20 -3(3)
C16 C15 C20 F20 -176.9(15)
P2 C15 C20 F20 4(2)
C16 C15 C20 C19 2(3)
P2 C15 C20 C19 -177.3(15)
C18 C19 C20 C15 1(3)
F19 C19 C20 C15 -179.4(17)
C18 C19 C20 F20 179.5(16)
F19 C19 C20 F20 -1(2)
C14 P2 C21 C26 12(2)
C15 P2 C21 C26 118(2)
Ir P2 C21 C26 -116(2)
C14 P2 C21 C22 -165.5(18)
C15 P2 C21 C22 -59.7(19)
Ir P2 C21 C22 67(2)
C26 C21 C22 C23 -2(4)
P2 C21 C22 C23 175(2)
C26 C21 C22 F22 -178.1(19)
P2 C21 C22 F22 0(3)
F22 C22 C23 F23 -4(4)
C21 C22 C23 F23 -180(3)
F22 C22 C23 C24 177(3)
C21 C22 C23 C24 1(5)
F23 C23 C24 F24 -1(5)
C22 C23 C24 F24 178(3)
F23 C23 C24 C25 -177(3)
C22 C23 C24 C25 2(5)
F24 C24 C25 F25 5(4)
C23 C24 C25 F25 -180(3)
F24 C24 C25 C26 179(3)
C23 C24 C25 C26 -5(5)
F25 C25 C26 F26 -2(4)
C24 C25 C26 F26 -177(2)
F25 C25 C26 C21 179(2)
C24 C25 C26 C21 4(4)
C22 C21 C26 F26 -179.7(19)
P2 C21 C26 F26 3(3)
C22 C21 C26 C25 -1(3)
P2 C21 C26 C25 -178(2)
